data_2102585
loop_
_publ_author_name
'Harada, Jun'
'Harakawa, Mayuko'
'Ogawa, Keiichiro'

_publ_section_title
;
 Torsional vibration and central bond length of
 <i>N</i>-benzylideneanilines
;
_journal_issue 5
_journal_name_full 'Acta Crystallographica Section B'
_journal_page_first 578
_journal_page_last 588
_journal_paper_doi 10.1107/S0108768104016532
_journal_volume 60
_journal_year 2004
_chemical_formula_sum 'C13 H11 N'
_chemical_formula_weight 181.23
_chemical_melting_point 323.05
_chemical_name_systematic
;
N-benzylideneaniline
;
_space_group_IT_number 14
_symmetry_cell_setting monoclinic
_symmetry_space_group_name_Hall '-P 2ybc'
_symmetry_space_group_name_H-M 'P 1 21/c 1'
_atom_sites_solution_hydrogens geom
_atom_sites_solution_primary direct
_audit_creation_method SHELXL-97
_cell_angle_alpha 90.00
_cell_angle_beta 118.3410(10)
_cell_angle_gamma 90.00
_cell_formula_units_Z 4
_cell_length_a 11.8429(9)
_cell_length_b 7.7182(5)
_cell_length_c 12.1211(9)
_cell_measurement_reflns_used 6138
_cell_measurement_temperature 90
_cell_measurement_theta_max 30.0
_cell_measurement_theta_min 3.3
_cell_volume 975.14(12)
_computing_cell_refinement 'SAINT (Bruker, 1998)'
_computing_data_collection 'SMART (Bruker, 1998)'
_computing_data_reduction SAINT
_computing_molecular_graphics 'SHELXTL (Bruker, 2000)'
_computing_publication_material SHELXTL
_computing_structure_refinement 'SHELXL-97 (Sheldrick, 1997)'
_computing_structure_solution 'SHELXS-97 (Sheldrick, 1990)'
_diffrn_ambient_temperature 90
_diffrn_detector_area_resol_mean 8.192
_diffrn_measured_fraction_theta_full 0.996
_diffrn_measured_fraction_theta_max 0.996
_diffrn_measurement_device_type 'Bruker SMART 1000 CCD diffractometer'
_diffrn_measurement_method \w_scan
_diffrn_radiation_monochromator graphite
_diffrn_radiation_source 'fine-focus sealed tube'
_diffrn_radiation_type MoK\a
_diffrn_radiation_wavelength 0.71073
_diffrn_reflns_av_R_equivalents 0.0185
_diffrn_reflns_av_sigmaI/netI 0.0127
_diffrn_reflns_limit_h_max 16
_diffrn_reflns_limit_h_min -16
_diffrn_reflns_limit_k_max 10
_diffrn_reflns_limit_k_min -10
_diffrn_reflns_limit_l_max 16
_diffrn_reflns_limit_l_min -17
_diffrn_reflns_number 14636
_diffrn_reflns_theta_full 30.03
_diffrn_reflns_theta_max 30.03
_diffrn_reflns_theta_min 1.95
_diffrn_standards_decay_% 0
_exptl_absorpt_coefficient_mu 0.072
_exptl_absorpt_correction_T_max 0.9993
_exptl_absorpt_correction_T_min 0.9745
_exptl_absorpt_correction_type multi-scan
_exptl_absorpt_process_details 'SADABS (Sheldrick, 2002)'
_exptl_crystal_colour colourless
_exptl_crystal_density_diffrn 1.234
_exptl_crystal_density_method 'not measured'
_exptl_crystal_description block
_exptl_crystal_F_000 384
_exptl_crystal_size_max 0.36
_exptl_crystal_size_mid 0.30
_exptl_crystal_size_min 0.01
_refine_diff_density_max 0.364
_refine_diff_density_min -0.188
_refine_ls_extinction_method none
_refine_ls_goodness_of_fit_ref 1.039
_refine_ls_hydrogen_treatment constr
_refine_ls_matrix_type full
_refine_ls_number_parameters 159
_refine_ls_number_reflns 2834
_refine_ls_number_restraints 0
_refine_ls_restrained_S_all 1.039
_refine_ls_R_factor_all 0.0427
_refine_ls_R_factor_gt 0.0351
_refine_ls_shift/su_max 0.000
_refine_ls_shift/su_mean 0.000
_refine_ls_structure_factor_coef Fsqd
_refine_ls_weighting_details 'calc w=1/[\s^2^(Fo^2^)+(0.0577P)^2^+0.1821P] where P=(Fo^2^+2Fc^2^)/3'
_refine_ls_weighting_scheme calc
_refine_ls_wR_factor_gt 0.0953
_refine_ls_wR_factor_ref 0.1030
_reflns_number_gt 2406
_reflns_number_total 2834
_reflns_threshold_expression >2sigma(I)
_cod_data_source_file bk5007.cif
_cod_data_source_block 1_90K
_cod_depositor_comments
;
The following automatic conversions were performed:

'_chemical_melting_point' value '49.9_C' was changed to '323.05' - it
was converted from degrees Celsius(C) to Kelvins(K).

Automatic conversion script
Id: cif_fix_values 1646 2011-03-28 12:23:43Z adriana 

The following automatic conversions were performed:

'_chemical_melting_point' value '49.9_C' was changed to '323.05' - it
was converted from degrees Celsius(C) to Kelvins(K).

Automatic conversion script
Id: cif_fix_values 1715 2011-07-08 13:25:40Z adriana 
;
_cod_original_sg_symbol_H-M P_1_21/c_1
_cod_database_code 2102585
_cod_database_fobs_code 2102585

loop_
_symmetry_equiv_pos_as_xyz
'x, y, z'
'-x, y+1/2, -z+1/2'
'-x, -y, -z'
'x, -y-1/2, z-1/2'

loop_
_atom_site_label
_atom_site_fract_x
_atom_site_fract_y
_atom_site_fract_z
_atom_site_U_iso_or_equiv
_atom_site_adp_type
_atom_site_calc_flag
_atom_site_refinement_flags
_atom_site_occupancy
_atom_site_disorder_assembly
_atom_site_disorder_group
_atom_site_type_symbol
N1A 0.42735(7) 0.73867(9) 0.41382(7) 0.01921(16) Uani d P 0.95 A 1 N
C1A 0.57865(7) 0.70215(11) 0.33740(9) 0.01613(16) Uani d P 0.95 A 1 C
C2A 0.61321(9) 0.75104(11) 0.24623(8) 0.01949(17) Uani d P 0.95 A 1 C
H2A 0.5551 0.8158 0.1752 0.023 Uiso calc PR 0.95 A 1 H
C3A 0.73295(10) 0.70470(12) 0.25976(8) 0.02155(18) Uani d P 0.95 A 1 C
H3A 0.7565 0.7386 0.1981 0.026 Uiso calc PR 0.95 A 1 H
C4A 0.81794(8) 0.60897(12) 0.36329(10) 0.02077(18) Uani d P 0.95 A 1 C
H4A 0.8998 0.5788 0.3727 0.025 Uiso calc PR 0.95 A 1 H
C5A 0.78319(8) 0.55706(11) 0.45348(8) 0.01937(17) Uani d P 0.95 A 1 C
H5A 0.8409 0.4901 0.5234 0.023 Uiso calc PR 0.95 A 1 H
C6A 0.66419(9) 0.60347(11) 0.44080(8) 0.01728(17) Uani d P 0.95 A 1 C
H6A 0.6407 0.5683 0.5022 0.021 Uiso calc PR 0.95 A 1 H
C7A 0.45365(8) 0.75612(10) 0.32381(8) 0.01793(16) Uani d P 0.95 A 1 C
H7A 0.3914 0.8048 0.2468 0.022 Uiso calc PR 0.95 A 1 H
C8A 0.30498(8) 0.79195(10) 0.39550(9) 0.01663(16) Uani d P 0.95 A 1 C
C9A 0.30083(8) 0.89847(11) 0.48667(8) 0.01825(17) Uani d P 0.95 A 1 C
H9A 0.3784 0.9354 0.5564 0.022 Uiso calc PR 0.95 A 1 H
C10A 0.18354(10) 0.95058(11) 0.47572(9) 0.02071(18) Uani d P 0.95 A 1 C
H10A 0.1812 1.0254 0.5368 0.025 Uiso calc PR 0.95 A 1 H
C11A 0.06928(9) 0.89323(12) 0.37520(11) 0.02167(19) Uani d P 0.95 A 1 C
H11A -0.0108 0.9272 0.3686 0.026 Uiso calc PR 0.95 A 1 H
C12A 0.07298(8) 0.78602(12) 0.28465(9) 0.02193(18) Uani d P 0.95 A 1 C
H12A -0.0048 0.7472 0.2160 0.026 Uiso calc PR 0.95 A 1 H
C13A 0.19053(9) 0.73530(11) 0.29422(8) 0.02000(17) Uani d P 0.95 A 1 C
H13A 0.1927 0.6625 0.2321 0.024 Uiso calc PR 0.95 A 1 H
N1B 0.4977(18) 0.749(2) 0.4113(16) 0.036(3) Uiso d P 0.05 B 2 N
C1B 0.2601(16) 0.7729(18) 0.3368(16) 0.027(3) Uiso d PG 0.05 B 2 C
C2B 0.1275(17) 0.7631(19) 0.2652(11) 0.038(4) Uiso d PG 0.05 B 2 C
H2B 0.0903 0.7048 0.1868 0.045 Uiso calc PR 0.05 B 2 H
C3B 0.0493(11) 0.839(2) 0.3084(16) 0.046(6) Uiso d PG 0.05 B 2 C
H3B -0.0414 0.8320 0.2595 0.055 Uiso calc PR 0.05 B 2 H
C4B 0.1037(17) 0.924(2) 0.4231(17) 0.043(6) Uiso d PG 0.05 B 2 C
H4B 0.0503 0.9757 0.4526 0.052 Uiso calc PR 0.05 B 2 H
C5B 0.2364(18) 0.934(2) 0.4947(12) 0.041(6) Uiso d PG 0.05 B 2 C
H5B 0.2736 0.9922 0.5731 0.049 Uiso calc PR 0.05 B 2 H
C6B 0.3146(11) 0.858(2) 0.4515(15) 0.033(4) Uiso d PG 0.05 B 2 C
H6B 0.4052 0.8650 0.5004 0.039 Uiso calc PR 0.05 B 2 H
C7B 0.3834(19) 0.738(2) 0.3319(19) 0.033(4) Uiso d P 0.05 B 2 C
H7B 0.3704 0.6996 0.2522 0.040 Uiso calc PR 0.05 B 2 H
C8B 0.6064(13) 0.675(2) 0.3938(14) 0.032(4) Uiso d PG 0.05 B 2 C
C9B 0.7188(16) 0.583(2) 0.4664(11) 0.041(5) Uiso d PG 0.05 B 2 C
H9B 0.7335 0.5341 0.5440 0.049 Uiso calc PR 0.05 B 2 H
C10B 0.8098(12) 0.5640(19) 0.4257(14) 0.035(5) Uiso d PG 0.05 B 2 C
H10B 0.8866 0.5016 0.4754 0.042 Uiso calc PR 0.05 B 2 H
C11B 0.7884(13) 0.636(2) 0.3123(15) 0.030(4) Uiso d PG 0.05 B 2 C
H11B 0.8506 0.6229 0.2844 0.036 Uiso calc PR 0.05 B 2 H
C12B 0.6760(16) 0.7275(17) 0.2396(10) 0.029(4) Uiso d PG 0.05 B 2 C
H12B 0.6613 0.7767 0.1621 0.035 Uiso calc PR 0.05 B 2 H
C13B 0.5850(11) 0.7468(16) 0.2804(13) 0.025(3) Uiso d PG 0.05 B 2 C
H13B 0.5082 0.8093 0.2307 0.030 Uiso calc PR 0.05 B 2 H

loop_
_atom_site_aniso_label
_atom_site_aniso_U_11
_atom_site_aniso_U_22
_atom_site_aniso_U_33
_atom_site_aniso_U_12
_atom_site_aniso_U_13
_atom_site_aniso_U_23
N1A 0.0157(3) 0.0213(3) 0.0203(3) 0.0006(2) 0.0083(3) -0.0009(3)
C1A 0.0154(3) 0.0162(3) 0.0170(4) -0.0007(3) 0.0079(3) -0.0006(3)
C2A 0.0183(4) 0.0232(4) 0.0176(4) -0.0007(3) 0.0090(3) 0.0005(3)
C3A 0.0212(4) 0.0251(4) 0.0219(4) -0.0013(3) 0.0132(3) -0.0018(3)
C4A 0.0187(4) 0.0206(4) 0.0258(5) 0.0001(3) 0.0127(4) -0.0020(3)
C5A 0.0168(4) 0.0188(4) 0.0222(4) 0.0015(3) 0.0091(3) 0.0009(3)
C6A 0.0173(4) 0.0165(4) 0.0188(4) 0.0009(3) 0.0092(3) 0.0006(3)
C7A 0.0156(3) 0.0191(4) 0.0180(4) 0.0001(3) 0.0071(3) 0.0012(3)
C8A 0.0164(4) 0.0161(4) 0.0186(4) 0.0003(3) 0.0093(3) 0.0008(3)
C9A 0.0179(4) 0.0175(4) 0.0205(4) 0.0009(3) 0.0101(3) -0.0008(3)
C10A 0.0213(5) 0.0182(4) 0.0266(4) 0.0024(3) 0.0146(3) 0.0003(3)
C11A 0.0177(4) 0.0189(4) 0.0304(5) 0.0026(3) 0.0130(4) 0.0032(4)
C12A 0.0166(4) 0.0220(4) 0.0257(4) -0.0011(3) 0.0088(3) 0.0009(3)
C13A 0.0174(4) 0.0209(4) 0.0218(4) -0.0020(3) 0.0094(3) -0.0021(3)

loop_
_atom_type_symbol
_atom_type_description
_atom_type_scat_dispersion_real
_atom_type_scat_dispersion_imag
_atom_type_scat_source
C C 0.0033 0.0016 'International Tables Vol C Tables 4.2.6.8 and 6.1.1.4'
H H 0.0000 0.0000 'International Tables Vol C Tables 4.2.6.8 and 6.1.1.4'
N N 0.0061 0.0033 'International Tables Vol C Tables 4.2.6.8 and 6.1.1.4'

loop_
_geom_angle_atom_site_label_1
_geom_angle_atom_site_label_2
_geom_angle_atom_site_label_3
_geom_angle
C7A N1A C8A 118.78(7)
C2A C1A C6A 119.56(7)
C2A C1A C7A 119.43(8)
C6A C1A C7A 121.01(8)
C3A C2A C1A 120.00(8)
C4A C3A C2A 120.15(8)
C3A C4A C5A 120.17(8)
C6A C5A C4A 119.95(8)
C5A C6A C1A 120.16(7)
N1A C7A C1A 121.06(8)
C9A C8A C13A 119.67(7)
C9A C8A N1A 117.63(8)
C13A C8A N1A 122.63(8)
C10A C9A C8A 120.23(8)
C9A C10A C11A 120.15(8)
C12A C11A C10A 119.79(8)
C11A C12A C13A 120.28(8)
C12A C13A C8A 119.85(8)
C7B N1B C8B 123.7(17)
C2B C1B C6B 120.0
C2B C1B C7B 142.3(14)
C6B C1B C7B 97.2(14)
C3B C2B C1B 120.0
C2B C3B C4B 120.0
C5B C4B C3B 120.0
C4B C5B C6B 120.0
C5B C6B C1B 120.0
N1B C7B C1B 133(2)
C9B C8B C13B 120.0
C9B C8B N1B 136.5(13)
C13B C8B N1B 102.6(13)
C8B C9B C10B 120.0
C11B C10B C9B 120.0
C12B C11B C10B 120.0
C11B C12B C13B 120.0
C12B C13B C8B 120.0

loop_
_geom_bond_atom_site_label_1
_geom_bond_atom_site_label_2
_geom_bond_distance
N1A C7A 1.2760(11)
N1A C8A 1.4188(10)
C1A C2A 1.4002(11)
C1A C6A 1.4042(11)
C1A C7A 1.4699(11)
C2A C3A 1.3947(12)
C3A C4A 1.3909(13)
C4A C5A 1.3972(12)
C5A C6A 1.3902(11)
C8A C9A 1.3968(11)
C8A C13A 1.3984(11)
C9A C10A 1.3907(11)
C10A C11A 1.3950(13)
C11A C12A 1.3917(14)
C12A C13A 1.3970(12)
N1B C7B 1.24(3)
N1B C8B 1.51(2)
C1B C2B 1.3900
C1B C6B 1.3900
C1B C7B 1.51(2)
C2B C3B 1.3900
C3B C4B 1.3900
C4B C5B 1.3900
C5B C6B 1.3900
C8B C9B 1.3900
C8B C13B 1.3900
C9B C10B 1.3900
C10B C11B 1.3900
C11B C12B 1.3900
C12B C13B 1.3900

loop_
_geom_torsion_atom_site_label_1
_geom_torsion_atom_site_label_2
_geom_torsion_atom_site_label_3
_geom_torsion_atom_site_label_4
_geom_torsion
C6A C1A C2A C3A -1.29(12)
C7A C1A C2A C3A 178.25(7)
C1A C2A C3A C4A 0.42(13)
C2A C3A C4A C5A 0.74(13)
C3A C4A C5A C6A -1.01(13)
C4A C5A C6A C1A 0.13(12)
C2A C1A C6A C5A 1.02(12)
C7A C1A C6A C5A -178.52(7)
C8A N1A C7A C1A -179.64(7)
C2A C1A C7A N1A -168.55(8)
C6A C1A C7A N1A 10.99(12)
C7A N1A C8A C9A -130.63(8)
C7A N1A C8A C13A 52.56(11)
C13A C8A C9A C10A -1.15(12)
N1A C8A C9A C10A -178.06(7)
C8A C9A C10A C11A 1.60(13)
C9A C10A C11A C12A -1.10(13)
C10A C11A C12A C13A 0.18(13)
C11A C12A C13A C8A 0.26(13)
C9A C8A C13A C12A 0.23(12)
N1A C8A C13A C12A 176.98(8)
C6B C1B C2B C3B 0.0
C7B C1B C2B C3B -170(2)
C1B C2B C3B C4B 0.0
C2B C3B C4B C5B 0.0
C3B C4B C5B C6B 0.0
C4B C5B C6B C1B 0.0
C2B C1B C6B C5B 0.0
C7B C1B C6B C5B 174.0(12)
C8B N1B C7B C1B 167.8(17)
C2B C1B C7B N1B -176.3(18)
C6B C1B C7B N1B 12(2)
C7B N1B C8B C9B -137.3(17)
C7B N1B C8B C13B 54(2)
C13B C8B C9B C10B 0.0
N1B C8B C9B C10B -167.7(17)
C8B C9B C10B C11B 0.0
C9B C10B C11B C12B 0.0
C10B C11B C12B C13B 0.0
C11B C12B C13B C8B 0.0
C9B C8B C13B C12B 0.0
N1B C8B C13B C12B 171.3(12)
